data_2201541
loop_
_publ_author_name
'Alison J. Edwards'
'Mikael Retb\/oll'
'Eric Wenger'

_publ_section_title
;
 The tetrahedral tetrakis(phosphine) complex
 [bis(diphenylphosphino)butane-\k<i>P,P</i>]nickel(0)--benzene (1/2.5)
;
_journal_issue 7
_journal_name_full 'Acta Crystallographica Section E'
_journal_page_first m375
_journal_page_last m377
_journal_paper_doi 10.1107/S1600536802011121
_journal_volume 58
_journal_year 2002
_chemical_formula_iupac '[Ni (C28 H2 8P2)2], 2.5C6 H6'
_chemical_formula_moiety 'C56 H56 Ni P4, 2.5C6 H6'
_chemical_formula_sum 'C71 H71 Ni P4'
_chemical_formula_weight 1106.955
_chemical_name_systematic ' ?'
_space_group_IT_number 14
_symmetry_cell_setting monoclinic
_symmetry_space_group_name_Hall '-P 2yab'
_symmetry_space_group_name_H-M 'P 1 21/a 1'
_atom_sites_solution_hydrogens geom
_atom_sites_solution_primary direct
_atom_sites_solution_secondary difmap
_cell_angle_alpha 90
_cell_angle_beta 111.5142(13)
_cell_angle_gamma 90
_cell_formula_units_Z 4
_cell_length_a 19.9938(5)
_cell_length_b 11.7063(4)
_cell_length_c 27.1914(9)
_cell_measurement_reflns_used 37457
_cell_measurement_temperature 200
_cell_measurement_theta_max 25.35
_cell_measurement_theta_min 2.91
_cell_volume 5920.8(3)
_computing_cell_refinement 'HKL SCALEPACK (Otwinowski & Minor, 1997)'
_computing_data_collection 'COLLECT (Nonius, 2001)'
_computing_data_reduction 'DENZO and SCALEPACK (Otwinowski & Minor, 1997)'
_computing_molecular_graphics
;
CAMERON (Watkin et al., 1996)
;
_computing_publication_material
;
CRYSTALS and maXus (Mackay et al., 1999)
;
_computing_structure_refinement
;
CRYSTALS (Watkin et al., 2001)
;
_computing_structure_solution
;
SIR97 (Altomare et al., 1999)
;
_diffrn_measured_fraction_theta_full 0.99
_diffrn_measured_fraction_theta_max 0.99
_diffrn_measurement_device 'Nonius KappaCCD'
_diffrn_measurement_method '\f and \w'
_diffrn_radiation_source 'fine-focus sealed tube'
_diffrn_radiation_type MoK\a
_diffrn_reflns_av_R_equivalents 0.087
_diffrn_reflns_limit_h_max 24
_diffrn_reflns_limit_h_min -23
_diffrn_reflns_limit_k_max 14
_diffrn_reflns_limit_k_min -13
_diffrn_reflns_limit_l_max 32
_diffrn_reflns_limit_l_min -32
_diffrn_reflns_number 65297
_diffrn_reflns_theta_full 25.4
_diffrn_reflns_theta_max 25.4
_diffrn_reflns_theta_min 3.0
_exptl_absorpt_coefficient_mu 0.48
_exptl_absorpt_correction_T_max 0.991
_exptl_absorpt_correction_T_min 0.880
_exptl_absorpt_correction_type integration
_exptl_absorpt_process_details '(Coppens, 1970)'
_exptl_crystal_colour yellow
_exptl_crystal_density_diffrn 1.242
_exptl_crystal_density_method 'not measured'
_exptl_crystal_description plate
_exptl_crystal_F_000 2339
_exptl_crystal_size_max 0.29
_exptl_crystal_size_mid 0.28
_exptl_crystal_size_min 0.02
_refine_diff_density_max 0.44
_refine_diff_density_min -0.32
_refine_ls_extinction_method none
_refine_ls_goodness_of_fit_ref 1.0308
_refine_ls_hydrogen_treatment constr
_refine_ls_matrix_type full
_refine_ls_number_parameters 310
_refine_ls_number_reflns 2785
_refine_ls_R_factor_gt 0.0586
_refine_ls_shift/su_max 0.001
_refine_ls_structure_factor_coef F
_refine_ls_weighting_details
;
Weighting scheme: Chebychev polynomial with three parameters
(Carruthers & Watkin, 1979); 11.3, -0.949 and 5.26
;
_refine_ls_weighting_scheme calc
_refine_ls_wR_factor_ref 0.0649
_reflns_number_gt 2785
_reflns_number_total 10780
_reflns_threshold_expression I>2\s(I)
_cod_data_source_file ob6135.cif
_cod_data_source_block II
_cod_depositor_comments
;
The following automatic conversions were performed:
'_symmetry_cell_setting' value 'Monoclinic' changed to 'monoclinic'
according to '/home/saulius/struct/CIF-dictionaries/cif_core.dic'
dictionary named 'cif_core.dic' version 2.4.1 from 2010-06-29.

Automatic conversion script
Id: cif_fix_enum 1527 2010-12-29 10:47:43Z saulius 

The following automatic conversions were performed:

'_symmetry_cell_setting' value 'Monoclinic' changed to 'monoclinic'
according to /home/saulius/struct/CIF-dictionaries/cif_core.dic
dictionary named 'cif_core.dic' version 2.4.1 from 2010-06-29.

Automatic conversion script
Id: cif_fix_values 1715 2011-07-08 13:25:40Z adriana 
;
_cod_original_sg_symbol_H-M 'P 21/a'
_cod_database_code 2201541
_cod_database_fobs_code 2201541

loop_
_symmetry_equiv_pos_as_xyz
+X,+Y,+Z
-X,-Y,-Z
'-X+ 1/2,+Y+ 1/2,-Z'
'+X+ 1/2,-Y+ 1/2,+Z'

loop_
_atom_site_label
_atom_site_fract_x
_atom_site_fract_y
_atom_site_fract_z
_atom_site_U_iso_or_equiv
_atom_site_adp_type
_atom_site_occupancy
_atom_site_type_symbol
Ni1 0.24159(8) 0.20710(10) 0.30250(7) 0.0392 Uani 1.0000 ni
P1 0.26602(14) 0.3041(3) 0.24149(11) 0.0416 Uani 1.0000 p
P2 0.33412(14) 0.0916(2) 0.33813(12) 0.0410 Uani 1.0000 p
P3 0.15175(14) 0.0873(2) 0.26600(11) 0.0437 Uani 1.0000 p
P4 0.21486(14) 0.2950(3) 0.36448(12) 0.0425 Uani 1.0000 p
C1 0.1970(6) 0.3496(9) 0.1767(4) 0.049(3) Uiso 1.0000 c
C2 0.1588(6) 0.4510(10) 0.1727(5) 0.057(3) Uiso 1.0000 c
C3 0.1046(7) 0.4824(12) 0.1280(5) 0.074(4) Uiso 1.0000 c
C4 0.0870(7) 0.4138(11) 0.0841(5) 0.073(4) Uiso 1.0000 c
C5 0.1247(6) 0.3151(11) 0.0850(5) 0.072(4) Uiso 1.0000 c
C6 0.1803(6) 0.2850(10) 0.1315(4) 0.056(3) Uiso 1.0000 c
C7 0.3160(5) 0.4419(9) 0.2581(4) 0.047(3) Uiso 1.0000 c
C8 0.3394(6) 0.4820(10) 0.3080(5) 0.054(3) Uiso 1.0000 c
C9 0.3812(7) 0.5821(11) 0.3226(5) 0.071(4) Uiso 1.0000 c
C10 0.3972(7) 0.6372(12) 0.2846(6) 0.080(4) Uiso 1.0000 c
C11 0.3745(7) 0.6027(11) 0.2346(5) 0.075(4) Uiso 1.0000 c
C12 0.3335(6) 0.5020(10) 0.2195(5) 0.061(3) Uiso 1.0000 c
C13 0.3310(5) 0.2266(9) 0.2187(4) 0.0445 Uani 1.0000 c
C14 0.4052(5) 0.2166(9) 0.2629(4) 0.0452 Uani 1.0000 c
C15 0.4279(6) 0.0936(9) 0.2796(5) 0.0522 Uani 1.0000 c
C16 0.3752(5) 0.0209(9) 0.2949(4) 0.0469 Uani 1.0000 c
C17 0.3130(5) -0.0360(9) 0.3711(4) 0.041(3) Uiso 1.0000 c
C18 0.3005(5) -0.0160(10) 0.4173(4) 0.051(3) Uiso 1.0000 c
C19 0.2783(5) -0.1006(9) 0.4424(4) 0.049(3) Uiso 1.0000 c
C20 0.2689(6) -0.2122(11) 0.4211(4) 0.060(3) Uiso 1.0000 c
C21 0.2823(6) -0.2330(10) 0.3759(4) 0.059(3) Uiso 1.0000 c
C22 0.3056(6) -0.1450(9) 0.3520(4) 0.052(3) Uiso 1.0000 c
C23 0.4170(5) 0.1363(8) 0.3928(4) 0.036(2) Uiso 1.0000 c
C24 0.4665(6) 0.0570(10) 0.4218(4) 0.055(3) Uiso 1.0000 c
C25 0.5299(7) 0.0923(11) 0.4636(5) 0.072(4) Uiso 1.0000 c
C26 0.5413(6) 0.2061(11) 0.4758(5) 0.063(3) Uiso 1.0000 c
C27 0.4904(6) 0.2855(11) 0.4469(4) 0.061(3) Uiso 1.0000 c
C28 0.4284(6) 0.2500(9) 0.4048(4) 0.049(3) Uiso 1.0000 c
C29 0.0655(6) 0.1355(9) 0.2145(4) 0.048(3) Uiso 1.0000 c
C30 0.0534(6) 0.2470(10) 0.2021(5) 0.054(3) Uiso 1.0000 c
C31 -0.0113(6) 0.2848(12) 0.1635(5) 0.070(3) Uiso 1.0000 c
C32 -0.0620(6) 0.2046(11) 0.1368(5) 0.067(3) Uiso 1.0000 c
C33 -0.0505(7) 0.0933(11) 0.1487(5) 0.068(3) Uiso 1.0000 c
C34 0.0135(6) 0.0537(11) 0.1874(4) 0.060(3) Uiso 1.0000 c
C35 0.1723(6) -0.0290(10) 0.2281(4) 0.051(3) Uiso 1.0000 c
C36 0.1861(6) -0.0020(10) 0.1832(4) 0.056(3) Uiso 1.0000 c
C37 0.2100(6) -0.0838(11) 0.1556(5) 0.070(4) Uiso 1.0000 c
C38 0.2166(7) -0.1931(12) 0.1713(5) 0.077(4) Uiso 1.0000 c
C39 0.2031(7) -0.2261(12) 0.2147(5) 0.078(4) Uiso 1.0000 c
C40 0.1795(6) -0.1440(10) 0.2431(5) 0.063(3) Uiso 1.0000 c
C41 0.1161(5) 0.0035(9) 0.3100(4) 0.0445 Uani 1.0000 c
C42 0.0627(5) 0.0684(9) 0.3290(5) 0.0556 Uani 1.0000 c
C43 0.0814(5) 0.1904(9) 0.3461(4) 0.0476 Uani 1.0000 c
C44 0.1576(5) 0.2080(10) 0.3898(4) 0.0523 Uani 1.0000 c
C45 0.1612(6) 0.4271(9) 0.3480(4) 0.048(3) Uiso 1.0000 c
C46 0.1496(6) 0.4810(10) 0.3015(5) 0.057(3) Uiso 1.0000 c
C47 0.1106(6) 0.5809(11) 0.2886(5) 0.071(4) Uiso 1.0000 c
C48 0.0817(7) 0.6314(12) 0.3224(5) 0.073(4) Uiso 1.0000 c
C49 0.0919(6) 0.5780(10) 0.3675(5) 0.067(3) Uiso 1.0000 c
C50 0.1301(6) 0.4760(10) 0.3814(5) 0.063(3) Uiso 1.0000 c
C51 0.2832(6) 0.3450(9) 0.4282(4) 0.048(3) Uiso 1.0000 c
C52 0.3109(6) 0.4540(10) 0.4306(5) 0.058(3) Uiso 1.0000 c
C53 0.3661(7) 0.4903(12) 0.4778(5) 0.071(4) Uiso 1.0000 c
C54 0.3920(7) 0.4196(11) 0.5208(5) 0.070(4) Uiso 1.0000 c
C55 0.3641(6) 0.3162(11) 0.5185(5) 0.068(3) Uiso 1.0000 c
C56 0.3098(6) 0.2770(10) 0.4718(4) 0.053(3) Uiso 1.0000 c
H21 0.1718(6) 0.5020(10) 0.2044(5) 0.0679 Uiso 1.0000 h
H31 0.0779(7) 0.5553(12) 0.1268(5) 0.0891 Uiso 1.0000 h
H41 0.0461(7) 0.4355(11) 0.0511(5) 0.0876 Uiso 1.0000 h
H51 0.1126(6) 0.2662(11) 0.0528(5) 0.0861 Uiso 1.0000 h
H61 0.2086(6) 0.2140(10) 0.1322(4) 0.0663 Uiso 1.0000 h
H81 0.3271(6) 0.4400(10) 0.3354(5) 0.0640 Uiso 1.0000 h
H91 0.3986(7) 0.6112(11) 0.3597(5) 0.0836 Uiso 1.0000 h
H101 0.4274(7) 0.7078(12) 0.2947(6) 0.0952 Uiso 1.0000 h
H111 0.3867(7) 0.6478(11) 0.2077(5) 0.0889 Uiso 1.0000 h
H121 0.3169(6) 0.4730(10) 0.1822(5) 0.0726 Uiso 1.0000 h
H131 0.3360(5) 0.2691(9) 0.1883(4) 0.0561 Uiso 1.0000 h
H132 0.3120(5) 0.1482(9) 0.2069(4) 0.0561 Uiso 1.0000 h
H141 0.4041(5) 0.2593(9) 0.2944(4) 0.0559 Uiso 1.0000 h
H142 0.4416(5) 0.2518(9) 0.2504(4) 0.0559 Uiso 1.0000 h
H151 0.4744(6) 0.0961(9) 0.3106(5) 0.0657 Uiso 1.0000 h
H152 0.4356(6) 0.0548(9) 0.2493(5) 0.0657 Uiso 1.0000 h
H161 0.4017(5) -0.0482(9) 0.3139(4) 0.0548 Uiso 1.0000 h
H162 0.3355(5) -0.0032(9) 0.2617(4) 0.0548 Uiso 1.0000 h
H181 0.3081(5) 0.0630(10) 0.4327(4) 0.0614 Uiso 1.0000 h
H191 0.2687(5) -0.0839(9) 0.4753(4) 0.0591 Uiso 1.0000 h
H201 0.2525(6) -0.2753(11) 0.4388(4) 0.0721 Uiso 1.0000 h
H211 0.2754(6) -0.3120(10) 0.3604(4) 0.0699 Uiso 1.0000 h
H221 0.3172(6) -0.1617(9) 0.3199(4) 0.0618 Uiso 1.0000 h
H241 0.4578(6) -0.0260(10) 0.4133(4) 0.0646 Uiso 1.0000 h
H251 0.5662(7) 0.0343(11) 0.4840(5) 0.0870 Uiso 1.0000 h
H261 0.5858(6) 0.2315(11) 0.5053(5) 0.0761 Uiso 1.0000 h
H271 0.4980(6) 0.3685(11) 0.4560(4) 0.0726 Uiso 1.0000 h
H281 0.3926(6) 0.3079(9) 0.3837(4) 0.0593 Uiso 1.0000 h
H301 0.0913(6) 0.3040(10) 0.2208(5) 0.0636 Uiso 1.0000 h
H311 -0.0205(6) 0.3680(12) 0.1556(5) 0.0845 Uiso 1.0000 h
H321 -0.1075(6) 0.2295(11) 0.1082(5) 0.0801 Uiso 1.0000 h
H331 -0.0887(7) 0.0369(11) 0.1296(5) 0.0811 Uiso 1.0000 h
H341 0.0218(6) -0.0297(11) 0.1954(4) 0.0733 Uiso 1.0000 h
H361 0.1787(6) 0.0780(10) 0.1700(4) 0.0684 Uiso 1.0000 h
H371 0.2218(6) -0.0605(11) 0.1243(5) 0.0838 Uiso 1.0000 h
H381 0.2321(7) -0.2514(12) 0.1508(5) 0.0923 Uiso 1.0000 h
H391 0.2098(7) -0.3077(12) 0.2265(5) 0.0940 Uiso 1.0000 h
H401 0.1677(6) -0.1680(10) 0.2742(5) 0.0767 Uiso 1.0000 h
H411 0.1578(5) -0.0209(9) 0.3419(4) 0.0541 Uiso 1.0000 h
H412 0.0910(5) -0.0656(9) 0.2900(4) 0.0541 Uiso 1.0000 h
H421 0.0587(5) 0.0254(9) 0.3595(5) 0.0649 Uiso 1.0000 h
H422 0.0150(5) 0.0689(9) 0.2992(5) 0.0649 Uiso 1.0000 h
H431 0.0449(5) 0.2196(9) 0.3602(4) 0.0578 Uiso 1.0000 h
H432 0.0790(5) 0.2361(9) 0.3145(4) 0.0578 Uiso 1.0000 h
H441 0.1523(5) 0.2480(10) 0.4207(4) 0.0623 Uiso 1.0000 h
H442 0.1807(5) 0.1320(10) 0.4013(4) 0.0623 Uiso 1.0000 h
H461 0.1698(6) 0.4470(10) 0.2761(5) 0.0680 Uiso 1.0000 h
H471 0.1030(6) 0.6178(11) 0.2538(5) 0.0870 Uiso 1.0000 h
H481 0.0543(7) 0.7048(12) 0.3132(5) 0.0879 Uiso 1.0000 h
H491 0.0715(6) 0.6130(10) 0.3926(5) 0.0800 Uiso 1.0000 h
H501 0.1353(6) 0.4370(10) 0.4154(5) 0.0755 Uiso 1.0000 h
H521 0.2922(6) 0.5060(10) 0.3994(5) 0.0706 Uiso 1.0000 h
H531 0.3864(7) 0.5690(12) 0.4798(5) 0.0851 Uiso 1.0000 h
H541 0.4317(7) 0.4458(11) 0.5536(5) 0.0825 Uiso 1.0000 h
H551 0.3817(6) 0.2656(11) 0.5503(5) 0.0817 Uiso 1.0000 h
H561 0.2903(6) 0.1980(10) 0.4707(4) 0.0631 Uiso 1.0000 h

loop_
_atom_site_aniso_label
_atom_site_aniso_U_11
_atom_site_aniso_U_22
_atom_site_aniso_U_33
_atom_site_aniso_U_12
_atom_site_aniso_U_13
_atom_site_aniso_U_23
Ni1 0.0313(6) 0.0361(6) 0.0521(8) -0.0007(8) 0.0173(6) 0.0010(10)
P1 0.0355(15) 0.0432(16) 0.0472(17) 0.0010(15) 0.0165(14) 0.0030(16)
P2 0.0314(16) 0.0373(16) 0.054(2) 0.0008(13) 0.0159(14) 0.0011(15)
P3 0.0348(17) 0.0440(17) 0.0493(19) -0.0025(14) 0.0119(15) -0.0010(15)
P4 0.0375(16) 0.0406(16) 0.0502(18) 0.0005(15) 0.0172(14) -0.0021(17)
C13 0.038(6) 0.040(7) 0.062(7) 0.006(5) 0.027(5) 0.008(5)
C14 0.031(6) 0.057(7) 0.051(7) -0.001(5) 0.020(5) 0.005(6)
C15 0.050(7) 0.051(7) 0.064(8) -0.006(6) 0.030(6) -0.003(6)
C16 0.042(6) 0.042(6) 0.056(7) 0.012(5) 0.016(6) 0.001(5)
C41 0.031(6) 0.049(7) 0.054(7) -0.002(5) 0.015(5) 0.001(6)
C42 0.036(6) 0.063(8) 0.064(8) -0.010(5) 0.014(6) 0.001(6)
C43 0.032(6) 0.055(7) 0.056(7) 0.003(5) 0.016(5) -0.005(6)
C44 0.041(6) 0.058(7) 0.060(7) 0.010(6) 0.021(6) 0.000(7)

loop_
_atom_type_symbol
_atom_type_scat_dispersion_real
_atom_type_scat_dispersion_imag
_atom_type_scat_source
'C   ' 0.0033 0.0016 International_Tables_Vol_IV_Table_2.2B
'H   ' 0.0000 0.0000 International_Tables_Vol_IV_Table_2.2B
'Ni  ' 0.2850 1.1130 International_Tables_Vol_IV_Table_2.2B
'P   ' 0.0900 0.0950 International_Tables_Vol_IV_Table_2.2B

loop_
_diffrn_radiation_wavelength
0.71073

loop_
_geom_angle_atom_site_label_1
_geom_angle_atom_site_label_2
_geom_angle_atom_site_label_3
_geom_angle
_geom_angle_publ_flag
P1 Ni1 P2 105.31(13) yes
P1 Ni1 P3 110.90(14) yes
P2 Ni1 P3 102.76(9) yes
P1 Ni1 P4 121.20(10) yes
P2 Ni1 P4 110.48(14) yes
P3 Ni1 P4 104.79(13) yes
Ni1 P1 C13 111.9(3) no
Ni1 P1 C1 124.3(3) no
C13 P1 C1 100.8(5) no
Ni1 P1 C7 120.7(4) no
C13 P1 C7 97.1(5) no
C1 P1 C7 97.2(5) no
Ni1 P2 C16 119.3(4) no
Ni1 P2 C17 113.6(3) no
C16 P2 C17 100.2(5) no
Ni1 P2 C23 122.6(3) no
C16 P2 C23 99.3(4) no
C17 P2 C23 97.7(4) no
Ni1 P3 C41 118.8(4) no
Ni1 P3 C29 121.4(4) no
C41 P3 C29 100.0(5) no
Ni1 P3 C35 114.3(4) no
C41 P3 C35 100.5(5) no
C29 P3 C35 98.0(5) no
Ni1 P4 C44 112.7(4) no
Ni1 P4 C45 119.3(4) no
C44 P4 C45 99.7(5) no
Ni1 P4 C51 123.8(4) no
C44 P4 C51 99.8(5) no
C45 P4 C51 97.2(5) no
P1 C13 C14 111.6(7) no
C13 C14 C15 113.7(9) no
C14 C15 C16 116.5(8) no
P2 C16 C15 115.7(7) no
P3 C41 C42 115.2(7) no
C41 C42 C43 116.5(9) no
C42 C43 C44 115.0(9) no
P4 C44 C43 110.7(7) no
P1 C1 C2 120.6(9) no
P1 C1 C6 122.5(9) no
C2 C1 C6 116.9(11) no
C1 C2 C3 122.7(12) no
C2 C3 C4 119.1(13) no
C3 C4 C5 120.8(13) no
C4 C5 C6 118.8(13) no
C1 C6 C5 121.5(12) no
P1 C7 C8 120.2(8) no
P1 C7 C12 120.5(8) no
C8 C7 C12 119.2(10) no
C7 C8 C9 121.6(11) no
C8 C9 C10 117.7(13) no
C9 C10 C11 123.3(14) no
C10 C11 C12 119.7(13) no
C7 C12 C11 118.5(11) no
P2 C17 C18 116.6(8) no
P2 C17 C22 125.3(8) no
C18 C17 C22 118.0(10) no
C17 C18 C19 122.1(11) no
C18 C19 C20 118.9(10) no
C19 C20 C21 119.5(11) no
C20 C21 C22 119.6(11) no
C17 C22 C21 121.7(10) no
P2 C23 C24 120.9(8) no
P2 C23 C28 119.2(8) no
C24 C23 C28 119.8(10) no
C23 C24 C25 120.4(11) no
C24 C25 C26 119.8(12) no
C25 C26 C27 119.4(12) no
C26 C27 C28 120.4(11) no
C23 C28 C27 120.1(11) no
P3 C29 C30 120.8(9) no
P3 C29 C34 119.3(8) no
C30 C29 C34 119.9(11) no
C29 C30 C31 121.5(12) no
C30 C31 C32 118.6(12) no
C31 C32 C33 120.4(13) no
C32 C33 C34 122.0(13) no
C29 C34 C33 117.6(11) no
P3 C35 C36 118.5(9) no
P3 C35 C40 124.7(9) no
C36 C35 C40 116.6(11) no
C35 C36 C37 122.1(12) no
C36 C37 C38 119.5(13) no
C37 C38 C39 121.4(14) no
C38 C39 C40 119.3(13) no
C35 C40 C39 121.0(12) no
P4 C45 C46 119.9(9) no
P4 C45 C50 123.0(9) no
C46 C45 C50 117.1(11) no
C45 C46 C47 121.1(12) no
C46 C47 C48 121.9(13) no
C47 C48 C49 117.0(13) no
C48 C49 C50 122.7(13) no
C45 C50 C49 120.2(12) no
P4 C51 C52 118.5(9) no
P4 C51 C56 122.9(9) no
C52 C51 C56 118.5(11) no
C51 C52 C53 119.0(12) no
C52 C53 C54 121.1(12) no
C53 C54 C55 119.4(13) no
C54 C55 C56 120.9(13) no
C51 C56 C55 121.0(11) no

loop_
_geom_bond_atom_site_label_1
_geom_bond_atom_site_label_2
_geom_bond_site_symmetry_1
_geom_bond_site_symmetry_2
_geom_bond_distance
_geom_bond_publ_flag
Ni1 P1 . . 2.208(3) yes
Ni1 P2 . . 2.208(3) yes
Ni1 P3 . . 2.207(3) yes
Ni1 P4 . . 2.201(4) yes
P1 C13 . . 1.868(9) yes
P1 C1 . . 1.873(11) yes
P1 C7 . . 1.864(11) yes
P2 C16 . . 1.860(10) yes
P2 C17 . . 1.870(10) yes
P2 C23 . . 1.850(10) yes
P3 C41 . . 1.880(10) yes
P3 C29 . . 1.865(11) yes
P3 C35 . . 1.845(11) yes
P4 C44 . . 1.845(11) yes
P4 C45 . . 1.841(11) yes
P4 C51 . . 1.865(11) yes
C13 C14 . . 1.533(13) no
C14 C15 . . 1.528(14) no
C15 C16 . . 1.526(13) no
C41 C42 . . 1.545(14) no
C42 C43 . . 1.506(14) no
C43 C44 . . 1.563(13) no
C1 C2 . . 1.390(14) no
C1 C6 . . 1.377(14) no
C2 C3 . . 1.352(15) no
C3 C4 . . 1.373(16) no
C4 C5 . . 1.375(16) no
C5 C6 . . 1.388(15) no
C7 C8 . . 1.347(14) no
C7 C12 . . 1.408(14) no
C8 C9 . . 1.409(15) no
C9 C10 . . 1.352(16) no
C10 C11 . . 1.330(16) no
C11 C12 . . 1.412(16) no
C17 C18 . . 1.387(14) no
C17 C22 . . 1.365(13) no
C18 C19 . . 1.367(14) no
C19 C20 . . 1.413(15) no
C20 C21 . . 1.374(15) no
C21 C22 . . 1.390(14) no
C23 C24 . . 1.376(13) no
C23 C28 . . 1.370(13) no
C24 C25 . . 1.419(15) no
C25 C26 . . 1.372(16) no
C26 C27 . . 1.389(15) no
C27 C28 . . 1.407(15) no
C29 C30 . . 1.349(14) no
C29 C34 . . 1.407(14) no
C30 C31 . . 1.406(15) no
C31 C32 . . 1.377(16) no
C32 C33 . . 1.342(16) no
C33 C34 . . 1.405(15) no
C35 C36 . . 1.385(14) no
C35 C40 . . 1.389(15) no
C36 C37 . . 1.403(15) no
C37 C38 . . 1.340(17) no
C38 C39 . . 1.360(16) no
C39 C40 . . 1.421(16) no
C45 C46 . . 1.354(14) no
C45 C50 . . 1.396(14) no
C46 C47 . . 1.382(15) no
C47 C48 . . 1.387(15) no
C48 C49 . . 1.321(15) no
C49 C50 . . 1.396(16) no
C51 C52 . . 1.382(15) no
C51 C56 . . 1.365(14) no
C52 C53 . . 1.418(15) no
C53 C54 . . 1.369(16) no
C54 C55 . . 1.324(16) no
C55 C56 . . 1.411(15) no
